data_4071087
loop_
_publ_author_name
'P\'erez, Sonia'
'L\'opez, Concepci\'on'
'Bosque, Ramon'
'Solans, Xavier'
'Font-Bard\'ia, Merc\`e'
'Roig, Anna'
'Molins, Elies'
'van Leeuwen, Piet W. N. M.'
'van Strijdonck, Gino P. F.'
'Freixa, Zoraida'

_publ_section_title
;
 Chelate-Size Effects on the Structures, Chemical Behavior, Properties,
 and Catalytic Activity of the New Palladium(II)&#x2212;Allyl Complexes
 [Pd(\h3-1-R1-C3H4){FcCH&#xE5FB;N-CH2-(CH2)n-NMe2}][PF6] {Fc =
 (\h5-C5H5)Fe(\h5-C5H4),n= 2 or 1, and R1= H or Ph}
;
_journal_issue 17
_journal_name_full Organometallics
_journal_page_first 4288
_journal_paper_doi 10.1021/om7012452
_journal_volume 27
_journal_year 2008
_chemical_formula_moiety 'C18 H25 Fe N2 Pd, F6 P'
_chemical_formula_sum 'C18 H25 F6 Fe N2 P Pd'
_chemical_formula_weight 576.62
_chemical_name_systematic
;
 ?
;
_space_group_IT_number 14
_symmetry_cell_setting monoclinic
_symmetry_space_group_name_Hall '-P 2ybc'
_symmetry_space_group_name_H-M 'P 1 21/c 1'
_atom_sites_solution_hydrogens geom
_atom_sites_solution_primary direct
_atom_sites_solution_secondary difmap
_audit_creation_method SHELXL-97
_cell_angle_alpha 90.00
_cell_angle_beta 92.7010(10)
_cell_angle_gamma 90.00
_cell_formula_units_Z 8
_cell_length_a 16.1880(10)
_cell_length_b 12.5800(10)
_cell_length_c 21.0910(10)
_cell_measurement_reflns_used 10542
_cell_measurement_temperature 293(2)
_cell_measurement_theta_max 31
_cell_measurement_theta_min 3
_cell_volume 4290.3(5)
_computing_cell_refinement AUTOMAR
_computing_data_collection MARXDS
_computing_data_reduction MARSCALE
_computing_molecular_graphics 'ORTEP (Brueggermann and Smith, 1990)'
_computing_publication_material 'PLATON (Spek, 1990)'
_computing_structure_refinement 'SHELXL-97 (Sheldrick, 1997)'
_computing_structure_solution 'SHELXS-97 (Sheldrick, 1997)'
_diffrn_ambient_temperature 293(2)
_diffrn_measured_fraction_theta_full 0.683
_diffrn_measured_fraction_theta_max 0.442
_diffrn_measurement_device_type 'MAR345 with image plate detector'
_diffrn_measurement_method 'phi scan'
_diffrn_radiation_monochromator graphite
_diffrn_radiation_source 'fine-focus sealed tube'
_diffrn_radiation_type MoK\a
_diffrn_radiation_wavelength 0.71069
_diffrn_reflns_av_R_equivalents 0.0285
_diffrn_reflns_av_sigmaI/netI 0.0246
_diffrn_reflns_limit_h_max 14
_diffrn_reflns_limit_h_min 0
_diffrn_reflns_limit_k_max 16
_diffrn_reflns_limit_k_min 0
_diffrn_reflns_limit_l_max 23
_diffrn_reflns_limit_l_min -24
_diffrn_reflns_number 6317
_diffrn_reflns_theta_full 25.00
_diffrn_reflns_theta_max 31.52
_diffrn_reflns_theta_min 1.26
_exptl_absorpt_coefficient_mu 1.647
_exptl_absorpt_correction_T_max 0.97
_exptl_absorpt_correction_T_min 0.91
_exptl_absorpt_correction_type empirical
_exptl_absorpt_process_details SADABS
_exptl_crystal_colour red
_exptl_crystal_density_diffrn 1.785
_exptl_crystal_density_method 'not measured'
_exptl_crystal_description prism
_exptl_crystal_F_000 2304
_exptl_crystal_size_max 0.09
_exptl_crystal_size_mid 0.05
_exptl_crystal_size_min 0.02
_refine_diff_density_max 0.579
_refine_diff_density_min -0.408
_refine_diff_density_rms 0.077
_refine_ls_extinction_method none
_refine_ls_goodness_of_fit_ref 1.096
_refine_ls_hydrogen_treatment constr
_refine_ls_matrix_type full
_refine_ls_number_parameters 577
_refine_ls_number_reflns 6317
_refine_ls_number_restraints 37
_refine_ls_restrained_S_all 16.959
_refine_ls_R_factor_all 0.0485
_refine_ls_R_factor_gt 0.0466
_refine_ls_shift/su_max 0.000
_refine_ls_shift/su_mean 0.000
_refine_ls_structure_factor_coef Fsqd
_refine_ls_weighting_details 'calc w=1/[\s^2^(Fo^2^)+(0.0526P)^2^+13.0102P] where P=(Fo^2^+2Fc^2^)/3'
_refine_ls_weighting_scheme calc
_refine_ls_wR_factor_gt 0.1210
_refine_ls_wR_factor_ref 0.1224
_reflns_number_gt 5974
_reflns_number_total 6317
_reflns_threshold_expression >2sigma(I)
_cod_data_source_file om7012452_si_003.cif
_cod_data_source_block chhm33a
_cod_original_sg_symbol_H-M P21/c
_cod_database_code 4071087

loop_
_symmetry_equiv_pos_as_xyz
'x, y, z'
'-x, y+1/2, -z+1/2'
'-x, -y, -z'
'x, -y-1/2, z-1/2'

loop_
_atom_site_label
_atom_site_type_symbol
_atom_site_fract_x
_atom_site_fract_y
_atom_site_fract_z
_atom_site_U_iso_or_equiv
_atom_site_adp_type
_atom_site_occupancy
_atom_site_symmetry_multiplicity
_atom_site_calc_flag
_atom_site_refinement_flags
_atom_site_disorder_assembly
_atom_site_disorder_group
Pd1 Pd 0.0869(4) 0.2233(5) 0.1051(3) 0.049(2) Uani 1 1 d . . .
Fe3 Fe 0.1915(8) 0.5191(9) -0.0909(5) 0.044(3) Uani 1 1 d . . .
N1 N 0.155(4) 0.320(5) 0.047(3) 0.044(16) Uani 1 1 d . . .
N2 N 0.158(4) 0.309(6) 0.176(3) 0.046(16) Uani 1 1 d . . .
C1 C 0.166(6) 0.646(7) -0.038(4) 0.06(2) Uani 1 1 d . . .
H1 H 0.1901 0.6607 0.0018 0.067 Uiso 1 1 calc R . .
C2 C 0.197(7) 0.679(8) -0.096(5) 0.07(3) Uani 1 1 d . . .
H2 H 0.2444 0.7185 -0.1017 0.084 Uiso 1 1 calc R . .
C3 C 0.140(7) 0.638(8) -0.142(5) 0.07(3) Uani 1 1 d . . .
H3 H 0.1418 0.6475 -0.1861 0.080 Uiso 1 1 calc R . .
C4 C 0.081(7) 0.582(8) -0.111(5) 0.07(3) Uani 1 1 d . . .
H4 H 0.0376 0.5432 -0.1300 0.084 Uiso 1 1 calc R . .
C5 C 0.097(7) 0.591(8) -0.048(5) 0.06(3) Uani 1 1 d . . .
H5 H 0.0649 0.5637 -0.0170 0.074 Uiso 1 1 calc R . .
C6 C 0.188(6) 0.369(7) -0.124(4) 0.05(2) Uani 1 1 d . . .
H6 H 0.1424 0.3347 -0.1439 0.063 Uiso 1 1 calc R . .
C7 C 0.246(6) 0.425(7) -0.155(4) 0.06(2) Uani 1 1 d . . .
H7 H 0.2481 0.4363 -0.1984 0.068 Uiso 1 1 calc R . .
C8 C 0.303(6) 0.464(7) -0.108(5) 0.06(2) Uani 1 1 d . . .
H8 H 0.3486 0.5064 -0.1151 0.070 Uiso 1 1 calc R . .
C9 C 0.282(6) 0.429(7) -0.050(4) 0.06(2) Uani 1 1 d . . .
H9 H 0.3116 0.4423 -0.0114 0.067 Uiso 1 1 calc R . .
C10 C 0.206(6) 0.370(6) -0.057(4) 0.05(2) Uani 1 1 d . . .
C11 C 0.155(6) 0.319(6) -0.014(4) 0.05(2) Uani 1 1 d . . .
H11 H 0.1130 0.2769 -0.0326 0.057 Uiso 1 1 calc R . .
C12 C 0.212(7) 0.388(7) 0.082(4) 0.06(2) Uani 1 1 d . . .
H12A H 0.2161 0.4561 0.0609 0.072 Uiso 1 1 calc R . .
H12B H 0.2661 0.3561 0.0859 0.072 Uiso 1 1 calc R . .
C13 C 0.179(7) 0.404(8) 0.147(5) 0.07(3) Uani 1 1 d . . .
H13A H 0.2212 0.4406 0.1735 0.084 Uiso 1 1 calc R . .
H13B H 0.1310 0.4499 0.1435 0.084 Uiso 1 1 calc R . .
C14 C 0.229(8) 0.245(10) 0.197(6) 0.08(3) Uani 1 1 d . . .
H14A H 0.2103 0.1810 0.2157 0.125 Uiso 1 1 calc R . .
H14B H 0.2628 0.2846 0.2269 0.125 Uiso 1 1 calc R . .
H14C H 0.2604 0.2283 0.1605 0.125 Uiso 1 1 calc R . .
C15 C 0.116(8) 0.330(11) 0.234(5) 0.09(4) Uani 1 1 d . . .
H15A H 0.1000 0.2637 0.2528 0.129 Uiso 1 1 calc R . .
H15B H 0.0672 0.3716 0.2243 0.129 Uiso 1 1 calc R . .
H15C H 0.1519 0.3679 0.2635 0.129 Uiso 1 1 calc R . .
C16 C 0.008(7) 0.134(8) 0.046(5) 0.07(3) Uani 1 1 d . . .
H16A H -0.0475 0.1632 0.0381 0.080 Uiso 1 1 calc R . .
H16B H 0.0311 0.1034 0.0092 0.080 Uiso 1 1 calc R . .
C17 C 0.020(7) 0.082(8) 0.099(5) 0.07(3) Uani 1 1 d . . .
H17 H 0.0515 0.0161 0.0972 0.086 Uiso 1 1 calc R . .
C18 C 0.010(7) 0.122(8) 0.156(5) 0.07(3) Uani 1 1 d . . .
H18A H 0.0363 0.0835 0.1913 0.080 Uiso 1 1 calc R . .
H18B H -0.0444 0.1488 0.1644 0.080 Uiso 1 1 calc R . .
Pd2 Pd 0.5967(4) 0.1496(5) -0.1696(3) 0.050(2) Uani 1 1 d . . .
Fe4 Fe 0.2874(8) 0.0084(10) -0.0574(6) 0.050(3) Uani 1 1 d . . .
N1A N 0.477(5) 0.140(6) -0.139(4) 0.055(19) Uani 1 1 d . . .
N2A N 0.578(5) 0.314(6) -0.149(4) 0.054(18) Uani 1 1 d . . .
C1A C 0.247(7) -0.076(8) 0.018(5) 0.07(3) Uani 1 1 d . . .
H1A H 0.2051 -0.1271 0.0183 0.081 Uiso 1 1 calc R . .
C2A C 0.239(7) 0.032(9) 0.028(4) 0.07(3) Uani 1 1 d . . .
H2A H 0.1896 0.0670 0.0350 0.078 Uiso 1 1 calc R . .
C3A C 0.313(8) 0.080(9) 0.027(5) 0.07(3) Uani 1 1 d . . .
H3A H 0.3216 0.1529 0.0330 0.084 Uiso 1 1 calc R . .
C4A C 0.371(7) 0.009(10) 0.017(5) 0.07(3) Uani 1 1 d . . .
H4A H 0.4273 0.0223 0.0163 0.088 Uiso 1 1 calc R . .
C5A C 0.332(8) -0.092(9) 0.008(5) 0.07(3) Uani 1 1 d . . .
H5A H 0.3574 -0.1557 -0.0027 0.089 Uiso 1 1 calc R . .
C6A C 0.303(6) -0.053(7) -0.144(4) 0.06(2) Uani 1 1 d . . .
H6A H 0.3295 -0.1167 -0.1522 0.068 Uiso 1 1 calc R . .
C7A C 0.217(6) -0.040(8) -0.136(4) 0.06(2) Uani 1 1 d . . .
H7A H 0.1776 -0.0935 -0.1391 0.070 Uiso 1 1 calc R . .
C8A C 0.203(6) 0.067(7) -0.123(4) 0.06(2) Uani 1 1 d . . .
H8A H 0.1519 0.0975 -0.1143 0.067 Uiso 1 1 calc R . .
C9A C 0.279(6) 0.122(7) -0.124(4) 0.05(2) Uani 1 1 d . . .
H9A H 0.2870 0.1942 -0.1163 0.066 Uiso 1 1 calc R . .
C10A C 0.342(6) 0.048(7) -0.139(4) 0.05(2) Uani 1 1 d . . .
C11A C 0.431(6) 0.058(7) -0.143(4) 0.05(2) Uani 1 1 d . . .
H11A H 0.4589 -0.0058 -0.1499 0.063 Uiso 1 1 calc R . .
C12A C 0.447(7) 0.244(8) -0.121(5) 0.07(3) Uani 1 1 d . . .
H12C H 0.4096 0.2364 -0.0867 0.079 Uiso 1 1 calc R . .
H12D H 0.4169 0.2760 -0.1568 0.079 Uiso 1 1 calc R . .
C13A C 0.517(7) 0.313(8) -0.100(5) 0.07(3) Uani 1 1 d . . .
H13C H 0.4969 0.3851 -0.0935 0.088 Uiso 1 1 calc R . .
H13D H 0.5418 0.2876 -0.0605 0.088 Uiso 1 1 calc R . .
C14A C 0.553(9) 0.370(9) -0.203(5) 0.09(4) Uani 1 1 d . . .
H14D H 0.5958 0.3665 -0.2330 0.137 Uiso 1 1 calc R . .
H14E H 0.5439 0.4425 -0.1915 0.137 Uiso 1 1 calc R . .
H14F H 0.5033 0.3395 -0.2208 0.137 Uiso 1 1 calc R . .
C15A C 0.650(7) 0.366(9) -0.120(6) 0.08(3) Uani 1 1 d . . .
H15D H 0.6676 0.3297 -0.0819 0.123 Uiso 1 1 calc R . .
H15E H 0.6367 0.4386 -0.1104 0.123 Uiso 1 1 calc R . .
H15F H 0.6945 0.3655 -0.1491 0.123 Uiso 1 1 calc R . .
C16A C 0.626(7) -0.002(8) -0.199(5) 0.06(3) Uani 1 1 d . . .
H16C H 0.6170 -0.0594 -0.1693 0.075 Uiso 1 1 calc R . .
H16D H 0.6100 -0.0204 -0.2426 0.075 Uiso 1 1 calc R . .
C17A C 0.697(7) 0.052(8) -0.190(5) 0.06(3) Uani 1 1 d . . .
H17A H 0.7392 0.0313 -0.1573 0.076 Uiso 1 1 calc R . .
C18A C 0.702(6) 0.148(8) -0.222(5) 0.06(3) Uani 1 1 d . . .
H18C H 0.6936 0.1450 -0.2683 0.077 Uiso 1 1 calc R . .
H18D H 0.7468 0.1953 -0.2085 0.077 Uiso 1 1 calc R . .
P1 P -0.0681(17) 0.267(2) -0.1461(12) 0.059(7) Uani 1 1 d . . .
F1 F -0.018(5) 0.343(7) -0.187(4) 0.11(3) Uani 1 1 d . . .
F2 F 0.013(5) 0.204(6) -0.132(4) 0.10(2) Uani 1 1 d . . .
F3 F -0.043(5) 0.346(7) -0.091(4) 0.12(3) Uani 1 1 d . . .
F4 F -0.149(5) 0.331(7) -0.160(5) 0.12(3) Uani 1 1 d . . .
F5 F -0.119(6) 0.191(7) -0.105(4) 0.12(3) Uani 1 1 d . . .
F6 F -0.088(5) 0.193(7) -0.203(4) 0.12(3) Uani 1 1 d . . .
P1A P 0.4964(17) 0.302(2) 0.1098(13) 0.070(8) Uani 1 1 d D . .
F1A F 0.510(8) 0.378(7) 0.167(4) 0.12(6) Uani 0.50 1 d PD A 1
F2A F 0.483(8) 0.227(7) 0.053(4) 0.13(7) Uani 0.50 1 d PD A 1
F3A F 0.402(2) 0.307(10) 0.117(7) 0.14(8) Uani 0.50 1 d PD A 1
F4A F 0.501(9) 0.206(6) 0.155(4) 0.12(6) Uani 0.50 1 d PD A 1
F5A F 0.491(9) 0.398(6) 0.064(4) 0.14(8) Uani 0.50 1 d PD A 1
F6A F 0.591(2) 0.296(10) 0.103(7) 0.13(7) Uani 0.50 1 d PD A 1
F1A' F 0.567(5) 0.284(11) 0.159(4) 0.13(7) Uani 0.50 1 d PD A 2
F2A' F 0.426(5) 0.304(11) 0.059(4) 0.12(6) Uani 0.50 1 d PD A 2
F3A' F 0.433(6) 0.292(11) 0.162(4) 0.14(8) Uani 0.50 1 d PD A 2
F4A' F 0.490(7) 0.187(4) 0.093(7) 0.14(8) Uani 0.50 1 d PD A 2
F5A' F 0.501(7) 0.420(3) 0.115(7) 0.13(7) Uani 0.50 1 d PD A 2
F6A' F 0.560(6) 0.325(11) 0.059(4) 0.12(6) Uani 0.50 1 d PD A 2

loop_
_atom_site_aniso_label
_atom_site_aniso_U_11
_atom_site_aniso_U_22
_atom_site_aniso_U_33
_atom_site_aniso_U_23
_atom_site_aniso_U_13
_atom_site_aniso_U_12
Pd1 0.050(6) 0.045(4) 0.051(4) 0.004(2) 0.007(3) 0.000(3)
Fe3 0.047(9) 0.039(6) 0.045(6) 0.001(4) 0.006(5) -0.001(5)
N1 0.05(5) 0.05(4) 0.04(4) 0.00(2) 0.00(3) 0.00(3)
N2 0.05(5) 0.06(4) 0.03(3) 0.00(3) 0.00(3) 0.00(3)
C1 0.07(8) 0.04(5) 0.06(5) -0.01(3) 0.00(4) 0.00(4)
C2 0.07(8) 0.05(6) 0.09(8) 0.01(5) 0.01(6) 0.00(5)
C3 0.08(9) 0.06(6) 0.06(6) 0.01(4) 0.00(5) 0.02(5)
C4 0.06(8) 0.06(6) 0.08(7) 0.00(5) 0.00(5) 0.01(5)
C5 0.06(8) 0.06(6) 0.07(6) 0.00(4) 0.02(5) 0.01(5)
C6 0.06(7) 0.05(5) 0.05(5) 0.00(3) 0.01(4) 0.00(4)
C7 0.07(8) 0.05(5) 0.05(5) 0.00(3) 0.02(4) 0.00(4)
C8 0.05(7) 0.06(5) 0.07(6) 0.01(4) 0.01(5) 0.00(4)
C9 0.05(7) 0.05(5) 0.06(6) 0.00(4) 0.00(4) 0.00(4)
C10 0.06(7) 0.04(4) 0.05(5) 0.00(3) 0.01(4) 0.00(4)
C11 0.05(6) 0.04(4) 0.05(5) 0.00(3) 0.00(4) 0.00(3)
C12 0.07(8) 0.06(5) 0.05(5) 0.00(4) 0.00(4) -0.01(4)
C13 0.08(9) 0.07(7) 0.06(6) 0.00(4) -0.01(5) -0.01(5)
C14 0.08(10) 0.09(8) 0.08(7) 0.01(6) -0.01(6) 0.01(6)
C15 0.09(10) 0.11(9) 0.07(7) -0.02(6) 0.01(6) -0.01(7)
C16 0.07(8) 0.05(6) 0.07(7) 0.00(4) 0.00(5) -0.02(5)
C17 0.08(9) 0.05(6) 0.09(8) 0.00(5) 0.01(6) -0.01(5)
C18 0.07(8) 0.07(6) 0.06(6) 0.01(4) 0.01(5) -0.02(5)
Pd2 0.048(6) 0.050(4) 0.052(4) -0.001(2) 0.006(3) 0.000(3)
Fe4 0.047(10) 0.048(7) 0.056(8) 0.002(5) 0.005(6) 0.000(5)
N1A 0.05(6) 0.05(4) 0.06(5) 0.00(3) 0.01(4) 0.00(3)
N2A 0.05(5) 0.05(4) 0.06(5) 0.00(3) 0.00(4) 0.00(3)
C1A 0.08(9) 0.06(6) 0.06(6) 0.01(4) 0.01(5) -0.01(5)
C2A 0.06(8) 0.08(7) 0.06(6) 0.00(4) 0.01(5) 0.00(5)
C3A 0.07(9) 0.07(7) 0.06(6) -0.01(5) 0.00(5) -0.01(6)
C4A 0.05(8) 0.11(9) 0.06(6) 0.01(5) 0.00(5) 0.00(6)
C5A 0.09(10) 0.07(7) 0.05(6) 0.01(4) 0.00(5) 0.03(6)
C6A 0.06(8) 0.05(5) 0.06(6) 0.00(4) 0.00(4) 0.00(4)
C7A 0.05(8) 0.06(6) 0.06(6) 0.00(4) 0.00(4) 0.00(4)
C8A 0.05(7) 0.06(6) 0.06(5) 0.01(4) 0.00(4) 0.01(4)
C9A 0.05(7) 0.05(5) 0.06(6) 0.01(3) 0.00(4) 0.00(4)
C10A 0.05(8) 0.05(5) 0.05(5) 0.00(3) 0.01(4) 0.00(4)
C11A 0.06(8) 0.05(5) 0.06(5) 0.00(3) 0.01(4) 0.00(4)
C12A 0.06(8) 0.05(6) 0.08(7) -0.01(4) 0.01(5) 0.00(4)
C13A 0.09(9) 0.05(6) 0.08(7) 0.00(4) 0.01(6) 0.00(5)
C14A 0.15(13) 0.06(7) 0.07(7) 0.00(5) -0.01(7) 0.01(7)
C15A 0.07(9) 0.06(7) 0.11(9) -0.02(6) -0.01(7) -0.01(5)
C16A 0.07(8) 0.06(6) 0.06(6) -0.01(4) 0.01(5) 0.01(5)
C17A 0.05(7) 0.07(7) 0.07(6) -0.01(5) 0.01(5) 0.01(5)
C18A 0.05(7) 0.08(7) 0.07(6) -0.01(5) 0.01(5) 0.00(5)
P1 0.05(2) 0.068(16) 0.058(15) -0.005(10) 0.005(12) -0.003(12)
F1 0.11(7) 0.12(6) 0.10(5) 0.02(4) 0.01(5) -0.01(5)
F2 0.08(6) 0.10(6) 0.12(6) 0.00(4) -0.01(4) 0.00(4)
F3 0.12(7) 0.13(7) 0.11(6) -0.04(5) 0.01(5) -0.02(5)
F4 0.08(6) 0.10(6) 0.19(9) -0.01(5) -0.01(5) 0.01(4)
F5 0.12(7) 0.12(7) 0.13(7) 0.02(5) 0.03(5) -0.02(5)
F6 0.11(7) 0.13(7) 0.12(6) -0.05(5) -0.01(5) 0.00(5)
P1A 0.07(3) 0.058(17) 0.08(2) -0.002(12) -0.003(16) -0.003(13)
F1A 0.14(18) 0.11(14) 0.10(12) -0.03(10) -0.03(11) 0.02(13)
F2A 0.2(2) 0.11(16) 0.10(14) -0.02(10) 0.01(13) 0.00(14)
F3A 0.05(13) 0.2(2) 0.13(16) -0.03(17) 0.02(11) 0.01(12)
F4A 0.2(2) 0.09(13) 0.11(12) 0.02(10) 0.01(13) 0.00(12)
F5A 0.2(2) 0.09(14) 0.11(14) 0.00(10) 0.00(14) 0.01(14)
F6A 0.07(14) 0.11(15) 0.2(2) -0.01(15) 0.03(14) 0.00(9)
F1A' 0.08(14) 0.2(2) 0.10(12) 0.01(13) -0.01(10) 0.00(13)
F2A' 0.09(14) 0.13(16) 0.14(16) 0.00(12) -0.02(12) 0.01(11)
F3A' 0.07(14) 0.2(2) 0.13(16) 0.03(15) 0.01(11) -0.01(14)
F4A' 0.14(18) 0.09(13) 0.2(2) -0.02(13) -0.03(17) 0.00(11)
F5A' 0.14(17) 0.06(10) 0.2(2) -0.02(11) 0.02(16) 0.00(9)
F6A' 0.12(17) 0.15(18) 0.09(11) 0.01(11) 0.01(10) 0.00(13)

loop_
_atom_type_symbol
_atom_type_description
_atom_type_scat_dispersion_real
_atom_type_scat_dispersion_imag
_atom_type_scat_source
C C 0.0033 0.0016 'International Tables Vol C Tables 4.2.6.8 and 6.1.1.4'
H H 0.0000 0.0000 'International Tables Vol C Tables 4.2.6.8 and 6.1.1.4'
N N 0.0061 0.0033 'International Tables Vol C Tables 4.2.6.8 and 6.1.1.4'
F F 0.0171 0.0103 'International Tables Vol C Tables 4.2.6.8 and 6.1.1.4'
P P 0.1023 0.0942 'International Tables Vol C Tables 4.2.6.8 and 6.1.1.4'
Fe Fe 0.3463 0.8444 'International Tables Vol C Tables 4.2.6.8 and 6.1.1.4'
Pd Pd -0.9988 1.0072 'International Tables Vol C Tables 4.2.6.8 and 6.1.1.4'

loop_
_geom_angle_atom_site_label_1
_geom_angle_atom_site_label_2
_geom_angle_atom_site_label_3
_geom_angle
C16 Pd1 N1 107(3)
C16 Pd1 C17 36(4)
N1 Pd1 C17 139(4)
C16 Pd1 C18 67(4)
N1 Pd1 C18 174(3)
C17 Pd1 C18 36(4)
C16 Pd1 N2 172(3)
N1 Pd1 N2 81(2)
C17 Pd1 N2 137(4)
C18 Pd1 N2 105(3)
C4 Fe3 C8 157(4)
C4 Fe3 C1 66(4)
C8 Fe3 C1 126(4)
C4 Fe3 C3 41(4)
C8 Fe3 C3 122(4)
C1 Fe3 C3 67(4)
C4 Fe3 C2 69(5)
C8 Fe3 C2 107(4)
C1 Fe3 C2 41(4)
C3 Fe3 C2 41(4)
C4 Fe3 C9 161(4)
C8 Fe3 C9 40(4)
C1 Fe3 C9 112(4)
C3 Fe3 C9 158(4)
C2 Fe3 C9 123(4)
C4 Fe3 C6 107(4)
C8 Fe3 C6 68(4)
C1 Fe3 C6 160(4)
C3 Fe3 C6 120(4)
C2 Fe3 C6 157(4)
C9 Fe3 C6 69(4)
C4 Fe3 C10 122(4)
C8 Fe3 C10 69(4)
C1 Fe3 C10 125(4)
C3 Fe3 C10 157(4)
C2 Fe3 C10 160(4)
C9 Fe3 C10 42(4)
C6 Fe3 C10 42(3)
C4 Fe3 C5 39(4)
C8 Fe3 C5 162(4)
C1 Fe3 C5 38(4)
C3 Fe3 C5 67(4)
C2 Fe3 C5 67(4)
C9 Fe3 C5 128(4)
C6 Fe3 C5 124(4)
C10 Fe3 C5 110(4)
C4 Fe3 C7 120(4)
C8 Fe3 C7 41(4)
C1 Fe3 C7 161(4)
C3 Fe3 C7 105(4)
C2 Fe3 C7 122(4)
C9 Fe3 C7 68(4)
C6 Fe3 C7 40(4)
C10 Fe3 C7 69(3)
C5 Fe3 C7 157(4)
C11 N1 C12 120(7)
C11 N1 Pd1 127(6)
C12 N1 Pd1 112(5)
C13 N2 C14 114(9)
C13 N2 C15 111(8)
C14 N2 C15 105(8)
C13 N2 Pd1 105(5)
C14 N2 Pd1 109(6)
C15 N2 Pd1 115(6)
C5 C1 C2 110(9)
C5 C1 Fe3 72(6)
C2 C1 Fe3 70(5)
C5 C1 H1 124.8
C2 C1 H1 124.8
Fe3 C1 H1 124.8
C1 C2 C3 104(10)
C1 C2 Fe3 69(5)
C3 C2 Fe3 69(6)
C1 C2 H2 127.8
C3 C2 H2 127.8
Fe3 C2 H2 125.5
C4 C3 C2 107(9)
C4 C3 Fe3 69(6)
C2 C3 Fe3 70(6)
C4 C3 H3 126.6
C2 C3 H3 126.6
Fe3 C3 H3 126.8
C5 C4 C3 109(10)
C5 C4 Fe3 72(6)
C3 C4 Fe3 71(6)
C5 C4 H4 125.6
C3 C4 H4 125.6
Fe3 C4 H4 122.9
C1 C5 C4 109(10)
C1 C5 Fe3 70(6)
C4 C5 Fe3 69(6)
C1 C5 H5 125.3
C4 C5 H5 125.3
Fe3 C5 H5 127.5
C7 C6 C10 110(8)
C7 C6 Fe3 71(5)
C10 C6 Fe3 69(5)
C7 C6 H6 125.0
C10 C6 H6 125.0
Fe3 C6 H6 126.8
C6 C7 C8 107(8)
C6 C7 Fe3 70(5)
C8 C7 Fe3 68(5)
C6 C7 H7 126.7
C8 C7 H7 126.7
Fe3 C7 H7 127.4
C9 C8 C7 110(9)
C9 C8 Fe3 71(6)
C7 C8 Fe3 71(6)
C9 C8 H8 124.9
C7 C8 H8 124.9
Fe3 C8 H8 124.2
C8 C9 C10 108(8)
C8 C9 Fe3 69(6)
C10 C9 Fe3 69(5)
C8 C9 H9 125.8
C10 C9 H9 125.8
Fe3 C9 H9 127.6
C11 C10 C6 122(8)
C11 C10 C9 133(8)
C6 C10 C9 105(8)
C11 C10 Fe3 126(6)
C6 C10 Fe3 69(5)
C9 C10 Fe3 69(5)
N1 C11 C10 132(8)
N1 C11 H11 114.2
C10 C11 H11 114.2
N1 C12 C13 108(8)
N1 C12 H12A 110.0
C13 C12 H12A 110.0
N1 C12 H12B 110.0
C13 C12 H12B 110.0
H12A C12 H12B 108.4
N2 C13 C12 113(8)
N2 C13 H13A 109.0
C12 C13 H13A 109.0
N2 C13 H13B 109.0
C12 C13 H13B 109.0
H13A C13 H13B 107.8
N2 C14 H14A 109.5
N2 C14 H14B 109.5
H14A C14 H14B 109.5
N2 C14 H14C 109.5
H14A C14 H14C 109.5
H14B C14 H14C 109.5
N2 C15 H15A 109.5
N2 C15 H15B 109.5
H15A C15 H15B 109.5
N2 C15 H15C 109.5
H15A C15 H15C 109.5
H15B C15 H15C 109.5
C17 C16 Pd1 72(6)
C17 C16 H16A 116.3
Pd1 C16 H16A 116.3
C17 C16 H16B 116.3
Pd1 C16 H16B 116.3
H16A C16 H16B 113.3
C16 C17 C18 125(10)
C16 C17 Pd1 71(6)
C18 C17 Pd1 73(6)
C16 C17 H17 116.6
C18 C17 H17 116.6
Pd1 C17 H17 116.6
C17 C18 Pd1 71(6)
C17 C18 H18A 116.5
Pd1 C18 H18A 116.5
C17 C18 H18B 116.5
Pd1 C18 H18B 116.5
H18A C18 H18B 113.5
N1A Pd2 C16A 106(4)
N1A Pd2 C18A 166(4)
C16A Pd2 C18A 68(4)
N1A Pd2 C17A 141(4)
C16A Pd2 C17A 38(4)
C18A Pd2 C17A 39(4)
N1A Pd2 N2A 82(3)
C16A Pd2 N2A 172(4)
C18A Pd2 N2A 104(4)
C17A Pd2 N2A 136(4)
C5A Fe4 C9A 162(5)
C5A Fe4 C6A 109(4)
C9A Fe4 C6A 69(4)
C5A Fe4 C4A 42(5)
C9A Fe4 C4A 124(4)
C6A Fe4 C4A 127(5)
C5A Fe4 C2A 68(4)
C9A Fe4 C2A 120(4)
C6A Fe4 C2A 160(4)
C4A Fe4 C2A 65(4)
C5A Fe4 C3A 68(5)
C9A Fe4 C3A 108(4)
C6A Fe4 C3A 161(5)
C4A Fe4 C3A 38(4)
C2A Fe4 C3A 38(4)
C5A Fe4 C10A 126(4)
C9A Fe4 C10A 41(4)
C6A Fe4 C10A 41(4)
C4A Fe4 C10A 111(4)
C2A Fe4 C10A 157(4)
C3A Fe4 C10A 124(4)
C5A Fe4 C8A 156(5)
C9A Fe4 C8A 41(4)
C6A Fe4 C8A 69(4)
C4A Fe4 C8A 158(5)
C2A Fe4 C8A 106(4)
C3A Fe4 C8A 122(4)
C10A Fe4 C8A 69(4)
C5A Fe4 C1A 41(4)
C9A Fe4 C1A 154(4)
C6A Fe4 C1A 125(4)
C4A Fe4 C1A 68(4)
C2A Fe4 C1A 40(4)
C3A Fe4 C1A 67(4)
C10A Fe4 C1A 162(4)
C8A Fe4 C1A 119(4)
C5A Fe4 C7A 123(5)
C9A Fe4 C7A 68(4)
C6A Fe4 C7A 41(4)
C4A Fe4 C7A 162(5)
C2A Fe4 C7A 123(4)
C3A Fe4 C7A 157(5)
C10A Fe4 C7A 69(4)
C8A Fe4 C7A 40(4)
C1A Fe4 C7A 107(4)
C11A N1A C12A 123(8)
C11A N1A Pd2 125(6)
C12A N1A Pd2 111(6)
C14A N2A C15A 108(9)
C14A N2A C13A 113(9)
C15A N2A C13A 105(8)
C14A N2A Pd2 112(6)
C15A N2A Pd2 114(6)
C13A N2A Pd2 104(6)
C2A C1A C5A 105(10)
C2A C1A Fe4 69(6)
C5A C1A Fe4 67(6)
C2A C1A H1A 127.6
C5A C1A H1A 127.6
Fe4 C1A H1A 128.0
C3A C2A C1A 111(10)
C3A C2A Fe4 71(6)
C1A C2A Fe4 71(6)
C3A C2A H2A 124.5
C1A C2A H2A 124.5
Fe4 C2A H2A 125.1
C4A C3A C2A 110(10)
C4A C3A Fe4 71(7)
C2A C3A Fe4 71(6)
C4A C3A H3A 125.2
C2A C3A H3A 125.2
Fe4 C3A H3A 125.0
C3A C4A C5A 108(10)
C3A C4A Fe4 71(6)
C5A C4A Fe4 68(6)
C3A C4A H4A 125.9
C5A C4A H4A 125.9
Fe4 C4A H4A 127.2
C1A C5A C4A 106(10)
C1A C5A Fe4 72(6)
C4A C5A Fe4 71(6)
C1A C5A H5A 127.0
C4A C5A H5A 127.0
Fe4 C5A H5A 122.1
C10A C6A C7A 109(9)
C10A C6A Fe4 70(5)
C7A C6A Fe4 71(5)
C10A C6A H6A 125.5
C7A C6A H6A 125.5
Fe4 C6A H6A 124.6
C8A C7A C6A 108(9)
C8A C7A Fe4 69(5)
C6A C7A Fe4 68(5)
C8A C7A H7A 126.0
C6A C7A H7A 126.0
Fe4 C7A H7A 128.4
C7A C8A C9A 108(9)
C7A C8A Fe4 71(5)
C9A C8A Fe4 68(5)
C7A C8A H8A 126.0
C9A C8A H8A 126.0
Fe4 C8A H8A 126.4
C8A C9A C10A 109(8)
C8A C9A Fe4 71(5)
C10A C9A Fe4 71(5)
C8A C9A H9A 125.6
C10A C9A H9A 125.6
Fe4 C9A H9A 124.7
C6A C10A C9A 106(9)
C6A C10A C11A 121(8)
C9A C10A C11A 133(8)
C6A C10A Fe4 69(5)
C9A C10A Fe4 68(5)
C11A C10A Fe4 123(6)
N1A C11A C10A 130(8)
N1A C11A H11A 114.9
C10A C11A H11A 114.9
N1A C12A C13A 110(9)
N1A C12A H12C 109.6
C13A C12A H12C 109.6
N1A C12A H12D 109.6
C13A C12A H12D 109.6
H12C C12A H12D 108.1
N2A C13A C12A 109(8)
N2A C13A H13C 109.9
C12A C13A H13C 109.9
N2A C13A H13D 109.9
C12A C13A H13D 109.9
H13C C13A H13D 108.3
N2A C14A H14D 109.5
N2A C14A H14E 109.5
H14D C14A H14E 109.5
N2A C14A H14F 109.5
H14D C14A H14F 109.5
H14E C14A H14F 109.5
N2A C15A H15D 109.5
N2A C15A H15E 109.5
H15D C15A H15E 109.5
N2A C15A H15F 109.5
H15D C15A H15F 109.5
H15E C15A H15F 109.5
C17A C16A Pd2 73(6)
C17A C16A H16C 116.3
Pd2 C16A H16C 116.3
C17A C16A H16D 116.3
Pd2 C16A H16D 116.3
H16C C16A H16D 113.3
C16A C17A C18A 116(10)
C16A C17A Pd2 70(6)
C18A C17A Pd2 70(6)
C16A C17A H17A 121.5
C18A C17A H17A 121.5
Pd2 C17A H17A 121.5
C17A C18A Pd2 71(6)
C17A C18A H18C 116.5
Pd2 C18A H18C 116.5
C17A C18A H18D 116.5
Pd2 C18A H18D 116.5
H18C C18A H18D 113.5
F5 P1 F6 88(5)
F5 P1 F1 180(6)
F6 P1 F1 92(5)
F5 P1 F4 87(5)
F6 P1 F4 91(5)
F1 P1 F4 92(5)
F5 P1 F2 92(5)
F6 P1 F2 89(5)
F1 P1 F2 88(5)
F4 P1 F2 179(5)
F5 P1 F3 96(5)
F6 P1 F3 176(5)
F1 P1 F3 84(5)
F4 P1 F3 90(5)
F2 P1 F3 89(5)
F5A' P1A F4A' 171(2)
F5A' P1A F1A' 93.7(13)
F4A' P1A F1A' 93.4(12)
F5A' P1A F2A' 93.8(13)
F4A' P1A F2A' 79(2)
F1A' P1A F2A' 172(2)
F5A' P1A F3A' 93.0(12)
F4A' P1A F3A' 93.2(12)
F1A' P1A F3A' 90.2(10)
F2A' P1A F3A' 90.2(10)
F5A' P1A F6A' 81(2)
F4A' P1A F6A' 93.2(12)
F1A' P1A F6A' 90.2(10)
F2A' P1A F6A' 90.2(10)
F3A' P1A F6A' 174(2)
F5A' P1A F1A 47(5)
F4A' P1A F1A 143(5)
F1A' P1A F1A 59(5)
F2A' P1A F1A 127(5)
F3A' P1A F1A 64(6)
F6A' P1A F1A 110(6)
F5A' P1A F2A 133(5)
F4A' P1A F2A 38(5)
F1A' P1A F2A 121(5)
F2A' P1A F2A 52(5)
F3A' P1A F2A 116(6)
F6A' P1A F2A 69(6)
F1A P1A F2A 179.7(13)
F5A' P1A F3A 89(6)
F4A' P1A F3A 91(6)
F1A' P1A F3A 131(5)
F2A' P1A F3A 50(5)
F3A' P1A F3A 40(5)
F6A' P1A F3A 139(5)
F1A P1A F3A 90.0(9)
F2A P1A F3A 90.0(9)
F5A' P1A F6A 91(6)
F4A' P1A F6A 89(6)
F1A' P1A F6A 49(5)
F2A' P1A F6A 130(5)
F3A' P1A F6A 140(5)
F6A' P1A F6A 41(5)
F1A P1A F6A 90.0(9)
F2A P1A F6A 90.0(9)
F3A P1A F6A 180.0(15)
F5A' P1A F4A 137(5)
F4A' P1A F4A 53(5)
F1A' P1A F4A 56(5)
F2A' P1A F4A 118(5)
F3A' P1A F4A 61(5)
F6A' P1A F4A 124(5)
F1A P1A F4A 89.9(9)
F2A P1A F4A 90.4(8)
F3A P1A F4A 90.0(9)
F6A P1A F4A 90.0(9)
F5A' P1A F5A 43(5)
F4A' P1A F5A 128(5)
F1A' P1A F5A 124(5)
F2A' P1A F5A 62(5)
F3A' P1A F5A 119(5)
F6A' P1A F5A 56(5)
F1A P1A F5A 89.9(9)
F2A P1A F5A 89.8(9)
F3A P1A F5A 90.0(9)
F6A P1A F5A 90.0(9)
F4A P1A F5A 179.8(13)

loop_
_geom_bond_atom_site_label_1
_geom_bond_atom_site_label_2
_geom_bond_distance
Pd1 C16 2.07(9)
Pd1 N1 2.08(6)
Pd1 C17 2.09(10)
Pd1 C18 2.11(9)
Pd1 N2 2.14(7)
Fe3 C4 1.98(11)
Fe3 C8 1.98(10)
Fe3 C1 2.00(8)
Fe3 C3 2.01(9)
Fe3 C2 2.01(10)
Fe3 C9 2.02(9)
Fe3 C6 2.02(8)
Fe3 C10 2.02(8)
Fe3 C5 2.02(10)
Fe3 C7 2.03(9)
N1 C11 1.27(10)
N1 C12 1.44(11)
N2 C13 1.40(12)
N2 C14 1.44(13)
N2 C15 1.45(12)
C1 C5 1.32(13)
C1 C2 1.40(14)
C1 H1 0.9300
C2 C3 1.41(15)
C2 H2 0.9300
C3 C4 1.39(15)
C3 H3 0.9300
C4 C5 1.34(14)
C4 H4 0.9300
C5 H5 0.9300
C6 C7 1.37(12)
C6 C10 1.43(12)
C6 H6 0.9300
C7 C8 1.41(13)
C7 H7 0.9300
C8 C9 1.36(13)
C8 H8 0.9300
C9 C10 1.44(13)
C9 H9 0.9300
C10 C11 1.43(11)
C11 H11 0.9300
C12 C13 1.50(13)
C12 H12A 0.9700
C12 H12B 0.9700
C13 H13A 0.9700
C13 H13B 0.9700
C14 H14A 0.9600
C14 H14B 0.9600
C14 H14C 0.9600
C15 H15A 0.9600
C15 H15B 0.9600
C15 H15C 0.9600
C16 C17 1.30(14)
C16 H16A 0.9700
C16 H16B 0.9700
C17 C18 1.31(14)
C17 H17 0.9800
C18 H18A 0.9700
C18 H18B 0.9700
Pd2 N1A 2.07(8)
Pd2 C16A 2.07(9)
Pd2 C18A 2.09(10)
Pd2 C17A 2.11(10)
Pd2 N2A 2.13(7)
Fe4 C5A 1.98(10)
Fe4 C9A 2.00(9)
Fe4 C6A 2.02(9)
Fe4 C4A 2.02(11)
Fe4 C2A 2.03(10)
Fe4 C3A 2.03(10)
Fe4 C10A 2.04(9)
Fe4 C8A 2.04(9)
Fe4 C1A 2.05(10)
Fe4 C7A 2.06(9)
N1A C11A 1.28(11)
N1A C12A 1.45(11)
N2A C14A 1.37(12)
N2A C15A 1.45(12)
N2A C13A 1.47(13)
C1A C2A 1.39(14)
C1A C5A 1.42(16)
C1A H1A 0.9300
C2A C3A 1.33(15)
C2A H2A 0.9300
C3A C4A 1.33(15)
C3A H3A 0.9300
C4A C5A 1.43(16)
C4A H4A 0.9300
C5A H5A 0.9300
C6A C10A 1.42(13)
C6A C7A 1.42(14)
C6A H6A 0.9300
C7A C8A 1.40(13)
C7A H7A 0.9300
C8A C9A 1.41(13)
C8A H8A 0.9300
C9A C10A 1.43(13)
C9A H9A 0.9300
C10A C11A 1.46(13)
C11A H11A 0.9300
C12A C13A 1.48(14)
C12A H12C 0.9700
C12A H12D 0.9700
C13A H13C 0.9700
C13A H13D 0.9700
C14A H14D 0.9600
C14A H14E 0.9600
C14A H14F 0.9600
C15A H15D 0.9600
C15A H15E 0.9600
C15A H15F 0.9600
C16A C17A 1.34(14)
C16A H16C 0.9700
C16A H16D 0.9700
C17A C18A 1.39(14)
C17A H17A 0.9800
C18A H18C 0.9700
C18A H18D 0.9700
P1 F5 1.55(8)
P1 F6 1.55(8)
P1 F1 1.55(8)
P1 F4 1.55(8)
P1 F2 1.56(8)
P1 F3 1.56(8)
P1A F5A' 1.494(16)
P1A F4A' 1.495(16)
P1A F1A' 1.526(15)
P1A F2A' 1.526(15)
P1A F3A' 1.538(15)
P1A F6A' 1.539(15)
P1A F1A 1.541(13)
P1A F2A 1.541(13)
P1A F3A 1.545(13)
P1A F6A 1.545(13)
P1A F4A 1.546(13)
P1A F5A 1.547(13)
